data_4088610
loop_
_publ_author_name
'Ito, Jun-ichi'
'Sugino, Kanae'
'Matsushima, Satoru'
'Sakaguchi, Hiroki'
'Iwata, Hiroshi'
'Ishihara, Takahiro'
'Nishiyama, Hisao'

_publ_section_title
;
 Synthesis of NHC-Oxazoline Pincer Complexes of Rh and Ru and Their
 Catalytic Activity for Hydrogenation and Conjugate Reduction
;
_journal_issue 11
_journal_name_full Organometallics
_journal_page_first 1885
_journal_paper_doi 10.1021/acs.organomet.6b00239
_journal_volume 35
_journal_year 2016
_chemical_absolute_configuration rm
_chemical_formula_sum 'C48 H70 Cl4 N6 O2 Rh2'
_chemical_formula_weight 1110.72
_space_group_crystal_system monoclinic
_space_group_IT_number 4
_space_group_name_Hall 'P 2yb'
_space_group_name_H-M_alt 'P 1 21 1'
_atom_sites_solution_hydrogens geom
_audit_creation_method 'APEX2 v2013.6-2'
_cell_angle_alpha 90
_cell_angle_beta 102.0379(12)
_cell_angle_gamma 90
_cell_formula_units_Z 2
_cell_length_a 13.9235(7)
_cell_length_b 13.2104(6)
_cell_length_c 14.2661(6)
_cell_measurement_reflns_used 9960
_cell_measurement_temperature 93.(2)
_cell_measurement_theta_max 25.0683
_cell_measurement_theta_min 2.4154
_cell_volume 2566.3(2)
_computing_cell_refinement 'SAINT V8.32B (Bruker AXS Inc., 2013)'
_computing_data_collection 'Bruker Instrument Service v3.0.29'
_computing_data_reduction 'SAINT V8.32B (Bruker AXS Inc., 2013)'
_computing_molecular_graphics 'XSHELL V6.3.1 (Bruke AXS)'
_computing_publication_material 'Generate Report (Bruker AXS)'
_computing_structure_refinement 'SHELXL-2013 (Sheldrick, 2013)'
_diffrn_ambient_temperature 93.(2)
_diffrn_detector_area_resol_mean 10.4167
_diffrn_measured_fraction_theta_full 0.993
_diffrn_measured_fraction_theta_max 0.993
_diffrn_measurement_device_type 'Bruker D8 goniometer'
_diffrn_measurement_method 'omega scans'
_diffrn_radiation_monochromator graphite
_diffrn_radiation_type MoK\a
_diffrn_radiation_wavelength 0.71073
_diffrn_reflns_av_R_equivalents 0.0316
_diffrn_reflns_limit_h_max 16
_diffrn_reflns_limit_h_min -16
_diffrn_reflns_limit_k_max 13
_diffrn_reflns_limit_k_min -15
_diffrn_reflns_limit_l_max 17
_diffrn_reflns_limit_l_min -14
_diffrn_reflns_number 18268
_diffrn_reflns_theta_full 25.07
_diffrn_reflns_theta_max 25.07
_diffrn_reflns_theta_min 2.42
_diffrn_source 'sealed tube'
_exptl_absorpt_coefficient_mu 0.894
_exptl_absorpt_correction_T_max 0.96
_exptl_absorpt_correction_T_min 0.84
_exptl_absorpt_correction_type empirical
_exptl_absorpt_process_details 'SADABS V2012/1 (Bruker AXS Inc.)'
_exptl_crystal_colour 'clear pale yellow'
_exptl_crystal_density_diffrn 1.437
_exptl_crystal_density_method 'not measured'
_exptl_crystal_description prism
_exptl_crystal_F_000 1148
_exptl_crystal_size_max 0.400
_exptl_crystal_size_mid 0.200
_exptl_crystal_size_min 0.050
_refine_diff_density_max 0.980
_refine_diff_density_min -0.230
_refine_ls_abs_structure_details
;
Flack x determined using 3525 quotients [(I+)-(I-)]/[(I+)+(I-)]
(Parsons and Flack (2004), Acta Cryst. A60, s61).
;
_refine_ls_abs_structure_Flack 0.007(11)
_refine_ls_extinction_method none
_refine_ls_goodness_of_fit_ref 1.060
_refine_ls_hydrogen_treatment constr
_refine_ls_matrix_type full
_refine_ls_number_parameters 573
_refine_ls_number_reflns 8393
_refine_ls_number_restraints 1
_refine_ls_restrained_S_all 1.059
_refine_ls_R_factor_all 0.0240
_refine_ls_R_factor_gt 0.0230
_refine_ls_shift/su_max 0.001
_refine_ls_shift/su_mean 0.000
_refine_ls_structure_factor_coef Fsqd
_refine_ls_weighting_details 'w=1/[\s^2^(Fo^2^)+(0.0152P)^2^+1.3676P] where P=(Fo^2^+2Fc^2^)/3'
_refine_ls_weighting_scheme calc
_refine_ls_wR_factor_gt 0.0567
_refine_ls_wR_factor_ref 0.0573
_reflns_number_gt 8197
_reflns_number_total 8393
_reflns_threshold_expression 'I > 2\s(I)'
_cod_data_source_file om6b00239_si_001.cif
_cod_data_source_block 5b
_cod_database_code 4088610

loop_
_space_group_symop_operation_xyz
'x, y, z'
'-x, y+1/2, -z'

loop_
_atom_site_type_symbol
_atom_site_label
_atom_site_fract_x
_atom_site_fract_y
_atom_site_fract_z
_atom_site_U_iso_or_equiv
_atom_site_adp_type
_atom_site_calc_flag
_atom_site_refinement_flags_adp
_atom_site_refinement_flags_posn
_atom_site_occupancy
C C1 0.6951(3) -0.1116(3) 0.6211(3) 0.0130(8) Uani d . . 1
C C2 0.7429(3) -0.2031(3) 0.6539(3) 0.0145(9) Uani d . . 1
C C3 0.7964(3) -0.2586(3) 0.5982(3) 0.0188(9) Uani d . . 1
C C4 0.7990(3) -0.2188(3) 0.5083(3) 0.0201(9) Uani d . . 1
H H4 0.8311 -0.2565 0.4672 0.024 Uiso calc U R 1
C C5 0.7569(3) -0.1267(3) 0.4761(3) 0.0164(9) Uani d . . 1
C C6 0.7053(3) -0.0714(3) 0.5335(3) 0.0146(9) Uani d . . 1
C C7 0.7415(3) -0.2248(3) 0.7542(3) 0.0145(8) Uani d . . 1
C C8 0.8492(4) -0.3564(4) 0.6305(3) 0.0300(11) Uani d . . 1
H H8A 0.8952 -0.3456 0.6917 0.045 Uiso calc U R 1
H H8B 0.8854 -0.3789 0.5823 0.045 Uiso calc U R 1
H H8C 0.8012 -0.4083 0.6385 0.045 Uiso calc U R 1
C C9 0.7712(3) -0.0868(4) 0.3804(3) 0.0236(10) Uani d . . 1
H H9A 0.8059 -0.1375 0.3498 0.035 Uiso calc U R 1
H H9B 0.81 -0.0244 0.3905 0.035 Uiso calc U R 1
H H9C 0.7071 -0.0727 0.3391 0.035 Uiso calc U R 1
C C10 0.6755(3) 0.0365(3) 0.5054(3) 0.0149(9) Uani d . . 1
H H10A 0.73 0.082 0.5346 0.018 Uiso calc U R 1
H H10B 0.6665 0.0427 0.435 0.018 Uiso calc U R 1
C C11 0.7798(3) -0.2871(4) 0.9026(3) 0.0205(9) Uani d . . 1
H H11A 0.8455 -0.2664 0.9387 0.025 Uiso calc U R 1
H H11B 0.7585 -0.3478 0.9335 0.025 Uiso calc U R 1
C C12 0.7063(3) -0.2016(3) 0.8990(3) 0.0203(10) Uani d . . 1
H H12 0.7344 -0.1493 0.9478 0.024 Uiso calc U R 1
C C13 0.5654(3) -0.3294(4) 0.8596(3) 0.0227(10) Uani d . . 1
H H13A 0.6102 -0.3856 0.8821 0.034 Uiso calc U R 1
H H13B 0.5613 -0.3193 0.7908 0.034 Uiso calc U R 1
H H13C 0.5 -0.3453 0.871 0.034 Uiso calc U R 1
C C14 0.6040(3) -0.2328(4) 0.9139(3) 0.0213(9) Uani d . . 1
H H14 0.5574 -0.1768 0.8887 0.026 Uiso calc U R 1
C C15 0.6053(4) -0.2441(4) 1.0203(3) 0.0330(12) Uani d . . 1
H H15A 0.6518 -0.2975 1.0473 0.05 Uiso calc U R 1
H H15B 0.5395 -0.2622 1.029 0.05 Uiso calc U R 1
H H15C 0.6255 -0.18 1.0531 0.05 Uiso calc U R 1
C C16 0.5580(3) 0.0481(3) 0.6161(3) 0.0120(8) Uani d . . 1
C C17 0.4453(3) 0.1497(4) 0.5252(3) 0.0166(9) Uani d . . 1
H H17 0.3881 0.1897 0.5049 0.02 Uiso calc U R 1
C C18 0.5174(3) 0.1351(4) 0.4776(3) 0.0171(9) Uani d . . 1
H H18 0.5211 0.1628 0.417 0.021 Uiso calc U R 1
C C19 0.3070(3) 0.0366(4) 0.6267(3) 0.0212(10) Uani d . . 1
H H19A 0.2748 0.0818 0.5753 0.032 Uiso calc U R 1
H H19B 0.2643 0.0266 0.6725 0.032 Uiso calc U R 1
H H19C 0.3199 -0.0289 0.5994 0.032 Uiso calc U R 1
C C20 0.4041(3) 0.0835(3) 0.6782(3) 0.0168(9) Uani d . . 1
H H20 0.4357 0.0358 0.73 0.02 Uiso calc U R 1
C C21 0.3898(3) 0.1837(4) 0.7243(3) 0.0234(10) Uani d . . 1
H H21A 0.4532 0.2082 0.7606 0.035 Uiso calc U R 1
H H21B 0.3445 0.175 0.7678 0.035 Uiso calc U R 1
H H21C 0.3625 0.233 0.6746 0.035 Uiso calc U R 1
C C22 0.7125(3) 0.2068(3) 1.0154(3) 0.0132(9) Uani d . . 1
C C23 0.6941(3) 0.3108(3) 1.0040(3) 0.0149(9) Uani d . . 1
C C24 0.6747(3) 0.3705(3) 1.0797(3) 0.0177(9) Uani d . . 1
C C25 0.6760(3) 0.3223(4) 1.1658(3) 0.0210(10) Uani d . . 1
H H25 0.6665 0.3617 1.2188 0.025 Uiso calc U R 1
C C26 0.6908(3) 0.2181(4) 1.1785(3) 0.0206(10) Uani d . . 1
C C27 0.7064(3) 0.1591(3) 1.1011(3) 0.0153(9) Uani d . . 1
C C28 0.6963(3) 0.3454(3) 0.9073(3) 0.0129(8) Uani d . . 1
C C29 0.6515(3) 0.4819(3) 1.0697(3) 0.0208(10) Uani d . . 1
H H29A 0.6383 0.5078 1.1302 0.031 Uiso calc U R 1
H H29B 0.5935 0.4922 1.0183 0.031 Uiso calc U R 1
H H29C 0.7076 0.5182 1.0542 0.031 Uiso calc U R 1
C C30 0.6894(4) 0.1725(4) 1.2752(3) 0.0286(12) Uani d . . 1
H H30A 0.6353 0.1239 1.2688 0.043 Uiso calc U R 1
H H30B 0.6803 0.2263 1.3198 0.043 Uiso calc U R 1
H H30C 0.7518 0.1378 1.2996 0.043 Uiso calc U R 1
C C31 0.7083(3) 0.0452(4) 1.1056(3) 0.0190(9) Uani d . . 1
H H31A 0.7141 0.0236 1.173 0.023 Uiso calc U R 1
H H31B 0.6455 0.0186 1.0681 0.023 Uiso calc U R 1
C C32 0.7378(3) 0.4423(4) 0.7937(3) 0.0204(10) Uani d . . 1
H H32A 0.8094 0.4529 0.8012 0.025 Uiso calc U R 1
H H32B 0.7026 0.4954 0.7509 0.025 Uiso calc U R 1
C C33 0.7080(3) 0.3360(3) 0.7538(3) 0.0161(9) Uani d . . 1
H H33 0.7643 0.3048 0.7308 0.019 Uiso calc U R 1
C C34 0.6430(4) 0.3692(4) 0.5790(3) 0.0378(13) Uani d . . 1
H H34A 0.5847 0.3661 0.5271 0.057 Uiso calc U R 1
H H34B 0.6944 0.3254 0.5635 0.057 Uiso calc U R 1
H H34C 0.6671 0.4391 0.5867 0.057 Uiso calc U R 1
C C35 0.6166(3) 0.3333(4) 0.6726(3) 0.0241(10) Uani d . . 1
H H35 0.594 0.2614 0.6636 0.029 Uiso calc U R 1
C C36 0.5310(4) 0.3968(4) 0.6940(4) 0.0334(12) Uani d . . 1
H H36A 0.5174 0.3765 0.756 0.05 Uiso calc U R 1
H H36B 0.4724 0.3857 0.6436 0.05 Uiso calc U R 1
H H36C 0.5488 0.4687 0.6961 0.05 Uiso calc U R 1
C C37 0.8153(3) 0.0308(3) 0.9856(3) 0.0149(9) Uani d . . 1
C C38 0.9194(3) -0.0889(4) 1.0622(3) 0.0225(10) Uani d . . 1
H H38 0.9725 -0.1355 1.0763 0.027 Uiso calc U R 1
C C39 0.8530(3) -0.0716(3) 1.1148(3) 0.0219(11) Uani d . . 1
H H39 0.8498 -0.1035 1.1737 0.026 Uiso calc U R 1
C C40 0.9697(3) -0.1114(4) 0.8604(3) 0.0237(10) Uani d . . 1
H H40A 0.99 -0.1666 0.9061 0.036 Uiso calc U R 1
H H40B 1.0181 -0.1035 0.8199 0.036 Uiso calc U R 1
H H40C 0.9054 -0.127 0.8202 0.036 Uiso calc U R 1
C C41 0.9632(3) -0.0150(3) 0.9140(3) 0.0188(10) Uani d . . 1
H H41 0.9361 0.0389 0.8666 0.023 Uiso calc U R 1
C C42 1.0642(3) 0.0193(4) 0.9690(3) 0.0311(12) Uani d . . 1
H H42A 1.0571 0.0808 1.0053 0.047 Uiso calc U R 1
H H42B 1.1065 0.0333 0.9236 0.047 Uiso calc U R 1
H H42C 1.0936 -0.0343 1.0133 0.047 Uiso calc U R 1
C C43 0.0568(5) -0.1229(8) 0.6151(5) 0.081(3) Uani d . . 1
H H43A 0.1122 -0.1133 0.6693 0.121 Uiso calc U R 1
H H43B 0.08 -0.1558 0.5623 0.121 Uiso calc U R 1
H H43C 0.007 -0.1654 0.6349 0.121 Uiso calc U R 1
C C44 0.0139(8) -0.0240(8) 0.5830(5) 0.099(4) Uani d . . 1
H H44A -0.0565 -0.0346 0.5543 0.118 Uiso calc U R 1
H H44B 0.0456 0.0004 0.5312 0.118 Uiso calc U R 1
C C45 0.0211(5) 0.0594(8) 0.6566(5) 0.071(2) Uani d . . 1
H H45A -0.012 0.0356 0.7075 0.085 Uiso calc U R 1
H H45B 0.0914 0.0687 0.6864 0.085 Uiso calc U R 1
C C46 -0.0203(5) 0.1610(7) 0.6238(4) 0.067(2) Uani d . . 1
H H46A -0.0918 0.1534 0.5989 0.08 Uiso calc U R 1
H H46B 0.0092 0.1834 0.5699 0.08 Uiso calc U R 1
C C47 -0.0045(6) 0.2426(8) 0.6987(5) 0.078(3) Uani d . . 1
H H47A -0.0371 0.222 0.7511 0.093 Uiso calc U R 1
H H47B 0.0667 0.2481 0.726 0.093 Uiso calc U R 1
C C48 -0.0417(4) 0.3432(7) 0.6639(4) 0.060(2) Uani d . . 1
H H48A -0.0019 0.37 0.6204 0.09 Uiso calc U R 1
H H48B -0.0375 0.3892 0.7185 0.09 Uiso calc U R 1
H H48C -0.1102 0.3374 0.6298 0.09 Uiso calc U R 1
Cl Cl1 0.49691(7) -0.15037(8) 0.67870(7) 0.0156(2) Uani d . . 1
Cl Cl2 0.76894(7) 0.06814(8) 0.74375(6) 0.0142(2) Uani d . . 1
Cl Cl3 0.89713(7) 0.22695(8) 0.93189(7) 0.0178(2) Uani d . . 1
Cl Cl4 0.59687(7) 0.05004(8) 0.86673(6) 0.0136(2) Uani d . . 1
N N1 0.7027(2) -0.1601(3) 0.8021(2) 0.0139(7) Uani d . . 1
N N2 0.5856(2) 0.0718(3) 0.5334(2) 0.0144(7) Uani d . . 1
N N3 0.4704(2) 0.0949(3) 0.6103(2) 0.0141(7) Uani d . . 1
N N4 0.6930(2) 0.2813(3) 0.8395(2) 0.0128(7) Uani d . . 1
N N5 0.7893(3) 0.0014(3) 1.0684(2) 0.0165(8) Uani d . . 1
N N6 0.8965(2) -0.0258(3) 0.9825(2) 0.0168(8) Uani d . . 1
O O1 0.7817(2) -0.3075(2) 0.80139(19) 0.0203(7) Uani d . . 1
O O2 0.7093(2) 0.4438(2) 0.88689(18) 0.0163(6) Uani d . . 1
Rh Rh1 0.63187(2) -0.04262(2) 0.71551(2) 0.01104(8) Uani d . . 1
Rh Rh2 0.74789(2) 0.13996(2) 0.90244(2) 0.01061(8) Uani d . . 1

loop_
_atom_site_aniso_label
_atom_site_aniso_U_11
_atom_site_aniso_U_22
_atom_site_aniso_U_33
_atom_site_aniso_U_12
_atom_site_aniso_U_13
_atom_site_aniso_U_23
C1 0.015(2) 0.011(2) 0.014(2) -0.0038(17) 0.0038(15) -0.0009(16)
C2 0.019(2) 0.009(2) 0.015(2) -0.0043(16) 0.0021(15) -0.0014(16)
C3 0.022(2) 0.015(2) 0.021(2) -0.0006(18) 0.0065(17) -0.0021(17)
C4 0.023(2) 0.017(3) 0.023(2) -0.0020(19) 0.0100(17) -0.0036(18)
C5 0.017(2) 0.016(2) 0.017(2) -0.0048(18) 0.0053(16) -0.0031(17)
C6 0.016(2) 0.014(2) 0.0137(19) -0.0031(16) 0.0010(15) 0.0001(16)
C7 0.015(2) 0.010(2) 0.018(2) -0.0022(17) 0.0010(15) 0.0017(17)
C8 0.041(3) 0.022(3) 0.031(2) 0.012(2) 0.017(2) 0.003(2)
C9 0.033(3) 0.018(3) 0.024(2) 0.003(2) 0.0145(19) 0.0013(19)
C10 0.018(2) 0.015(2) 0.0121(19) 0.0020(18) 0.0045(15) 0.0025(17)
C11 0.031(2) 0.016(3) 0.014(2) -0.001(2) 0.0031(17) 0.0020(17)
C12 0.039(3) 0.011(2) 0.009(2) -0.001(2) 0.0008(17) 0.0058(17)
C13 0.028(2) 0.018(3) 0.023(2) -0.0015(19) 0.0063(18) 0.0050(18)
C14 0.033(2) 0.013(2) 0.019(2) 0.007(2) 0.0079(17) 0.0074(18)
C15 0.054(3) 0.026(3) 0.024(2) 0.002(2) 0.018(2) 0.004(2)
C16 0.018(2) 0.008(2) 0.0108(18) -0.0028(17) 0.0039(15) -0.0018(15)
C17 0.024(2) 0.012(2) 0.0124(19) 0.0007(19) 0.0012(15) 0.0056(17)
C18 0.022(2) 0.014(2) 0.014(2) 0.0010(19) 0.0016(15) 0.0050(18)
C19 0.021(2) 0.023(3) 0.021(2) 0.0005(19) 0.0069(17) 0.0017(19)
C20 0.019(2) 0.019(3) 0.014(2) 0.0008(18) 0.0076(16) 0.0038(17)
C21 0.035(3) 0.018(3) 0.019(2) 0.005(2) 0.0109(18) 0.0016(18)
C22 0.0103(19) 0.013(2) 0.016(2) 0.0007(16) 0.0015(15) 0.0000(16)
C23 0.018(2) 0.014(2) 0.0117(19) 0.0001(17) 0.0016(15) 0.0015(16)
C24 0.021(2) 0.014(2) 0.019(2) 0.0039(18) 0.0051(16) -0.0007(17)
C25 0.031(2) 0.018(3) 0.016(2) 0.007(2) 0.0106(17) -0.0014(18)
C26 0.030(2) 0.018(3) 0.015(2) 0.0064(19) 0.0067(17) 0.0035(17)
C27 0.018(2) 0.015(3) 0.0139(19) 0.0050(17) 0.0051(15) 0.0012(16)
C28 0.0118(19) 0.011(2) 0.016(2) 0.0017(16) 0.0025(15) 0.0037(17)
C29 0.034(2) 0.013(3) 0.018(2) 0.0083(19) 0.0108(17) 0.0015(17)
C30 0.052(3) 0.020(3) 0.017(2) 0.016(2) 0.016(2) 0.0037(18)
C31 0.027(2) 0.017(3) 0.015(2) 0.0047(19) 0.0073(17) 0.0035(18)
C32 0.028(2) 0.020(3) 0.015(2) -0.002(2) 0.0071(16) 0.0011(18)
C33 0.025(2) 0.011(2) 0.014(2) -0.0021(18) 0.0057(16) 0.0033(16)
C34 0.058(3) 0.037(3) 0.014(2) -0.019(3) -0.004(2) 0.008(2)
C35 0.034(3) 0.017(3) 0.019(2) -0.009(2) 0.0001(19) 0.0017(19)
C36 0.032(3) 0.024(3) 0.038(3) 0.000(2) -0.006(2) 0.010(2)
C37 0.018(2) 0.012(2) 0.0133(19) -0.0013(17) 0.0003(15) -0.0037(16)
C38 0.029(2) 0.018(3) 0.018(2) 0.012(2) -0.0011(18) 0.0012(18)
C39 0.034(3) 0.016(3) 0.014(2) 0.0081(19) 0.0017(18) 0.0046(17)
C40 0.025(2) 0.024(3) 0.024(2) 0.004(2) 0.0082(18) 0.0014(19)
C41 0.017(2) 0.019(3) 0.020(2) 0.0020(17) 0.0046(16) 0.0014(17)
C42 0.024(2) 0.036(3) 0.034(3) 0.001(2) 0.0059(19) -0.009(2)
C43 0.058(4) 0.141(9) 0.048(4) -0.023(5) 0.022(3) -0.031(5)
C44 0.140(8) 0.104(9) 0.045(4) -0.074(7) 0.005(4) -0.001(5)
C45 0.039(4) 0.128(8) 0.044(4) -0.004(4) 0.006(3) 0.002(4)
C46 0.047(4) 0.109(7) 0.045(4) -0.036(4) 0.011(3) 0.011(4)
C47 0.063(5) 0.129(9) 0.043(4) -0.009(5) 0.015(3) -0.026(5)
C48 0.030(3) 0.116(7) 0.036(3) -0.015(4) 0.011(2) 0.008(4)
Cl1 0.0216(5) 0.0115(6) 0.0132(5) -0.0038(4) 0.0026(4) -0.0006(4)
Cl2 0.0180(5) 0.0132(6) 0.0118(5) -0.0021(4) 0.0041(4) -0.0012(4)
Cl3 0.0162(5) 0.0141(6) 0.0229(5) -0.0038(4) 0.0038(4) -0.0020(4)
Cl4 0.0167(5) 0.0125(5) 0.0121(4) -0.0021(4) 0.0042(3) -0.0003(4)
N1 0.0201(18) 0.0104(19) 0.0105(16) -0.0015(15) 0.0017(13) -0.0003(14)
N2 0.0209(18) 0.011(2) 0.0114(16) -0.0009(15) 0.0045(13) 0.0022(14)
N3 0.0192(18) 0.0135(19) 0.0104(16) 0.0008(15) 0.0052(13) 0.0014(14)
N4 0.0163(17) 0.011(2) 0.0103(16) 0.0006(14) 0.0021(12) 0.0032(14)
N5 0.0253(19) 0.013(2) 0.0120(17) 0.0063(15) 0.0055(14) 0.0016(14)
N6 0.0194(17) 0.016(2) 0.0140(16) 0.0060(15) 0.0004(13) -0.0005(14)
O1 0.0300(17) 0.0134(17) 0.0172(15) 0.0056(13) 0.0043(12) 0.0027(12)
O2 0.0247(15) 0.0103(17) 0.0144(13) -0.0007(13) 0.0052(11) 0.0008(12)
Rh1 0.01712(16) 0.00780(17) 0.00829(15) -0.00014(13) 0.00282(11) 0.00088(12)
Rh2 0.01454(15) 0.00813(17) 0.00920(15) -0.00003(13) 0.00260(11) 0.00024(12)

loop_
_atom_type_symbol
_atom_type_description
_atom_type_scat_dispersion_real
_atom_type_scat_dispersion_imag
_atom_type_scat_source
C C 0.0033 0.0016 'International Tables Vol C Tables 4.2.6.8 and 6.1.1.4'
H H 0.0000 0.0000 'International Tables Vol C Tables 4.2.6.8 and 6.1.1.4'
N N 0.0061 0.0033 'International Tables Vol C Tables 4.2.6.8 and 6.1.1.4'
O O 0.0106 0.0060 'International Tables Vol C Tables 4.2.6.8 and 6.1.1.4'
Cl Cl 0.1484 0.1585 'International Tables Vol C Tables 4.2.6.8 and 6.1.1.4'
Rh Rh -1.1178 0.9187 'International Tables Vol C Tables 4.2.6.8 and 6.1.1.4'

loop_
_geom_angle_atom_site_label_1
_geom_angle_atom_site_label_2
_geom_angle_atom_site_label_3
_geom_angle
C6 C1 C2 119.7(4)
C6 C1 Rh1 125.3(3)
C2 C1 Rh1 114.5(3)
C3 C2 C1 121.9(4)
C3 C2 C7 124.7(4)
C1 C2 C7 113.0(3)
C4 C3 C2 116.3(4)
C4 C3 C8 120.0(4)
C2 C3 C8 123.7(4)
C5 C4 C3 123.1(4)
C5 C4 H4 118.5
C3 C4 H4 118.5
C4 C5 C6 119.8(4)
C4 C5 C9 118.5(4)
C6 C5 C9 121.7(4)
C1 C6 C5 119.1(4)
C1 C6 C10 121.5(4)
C5 C6 C10 118.8(4)
N1 C7 O1 117.0(3)
N1 C7 C2 119.0(4)
O1 C7 C2 124.0(4)
C3 C8 H8A 109.5
C3 C8 H8B 109.5
H8A C8 H8B 109.5
C3 C8 H8C 109.5
H8A C8 H8C 109.5
H8B C8 H8C 109.5
C5 C9 H9A 109.5
C5 C9 H9B 109.5
H9A C9 H9B 109.5
C5 C9 H9C 109.5
H9A C9 H9C 109.5
H9B C9 H9C 109.5
N2 C10 C6 115.4(3)
N2 C10 H10A 108.4
C6 C10 H10A 108.4
N2 C10 H10B 108.4
C6 C10 H10B 108.4
H10A C10 H10B 107.5
O1 C11 C12 104.6(3)
O1 C11 H11A 110.8
C12 C11 H11A 110.8
O1 C11 H11B 110.8
C12 C11 H11B 110.8
H11A C11 H11B 108.9
N1 C12 C11 101.5(3)
N1 C12 C14 112.1(3)
C11 C12 C14 115.6(4)
N1 C12 H12 109.1
C11 C12 H12 109.1
C14 C12 H12 109.1
C14 C13 H13A 109.5
C14 C13 H13B 109.5
H13A C13 H13B 109.5
C14 C13 H13C 109.5
H13A C13 H13C 109.5
H13B C13 H13C 109.5
C15 C14 C13 110.6(4)
C15 C14 C12 110.1(4)
C13 C14 C12 113.0(4)
C15 C14 H14 107.6
C13 C14 H14 107.6
C12 C14 H14 107.6
C14 C15 H15A 109.5
C14 C15 H15B 109.5
H15A C15 H15B 109.5
C14 C15 H15C 109.5
H15A C15 H15C 109.5
H15B C15 H15C 109.5
N2 C16 N3 104.9(3)
N2 C16 Rh1 124.5(3)
N3 C16 Rh1 130.4(3)
C18 C17 N3 106.8(4)
C18 C17 H17 126.6
N3 C17 H17 126.6
C17 C18 N2 107.0(3)
C17 C18 H18 126.5
N2 C18 H18 126.5
C20 C19 H19A 109.5
C20 C19 H19B 109.5
H19A C19 H19B 109.5
C20 C19 H19C 109.5
H19A C19 H19C 109.5
H19B C19 H19C 109.5
N3 C20 C21 110.7(4)
N3 C20 C19 109.6(3)
C21 C20 C19 112.5(4)
N3 C20 H20 108.0
C21 C20 H20 108.0
C19 C20 H20 108.0
C20 C21 H21A 109.5
C20 C21 H21B 109.5
H21A C21 H21B 109.5
C20 C21 H21C 109.5
H21A C21 H21C 109.5
H21B C21 H21C 109.5
C27 C22 C23 120.2(4)
C27 C22 Rh2 125.5(3)
C23 C22 Rh2 114.3(3)
C22 C23 C24 121.3(4)
C22 C23 C28 112.2(4)
C24 C23 C28 126.5(4)
C25 C24 C23 117.1(4)
C25 C24 C29 119.8(4)
C23 C24 C29 123.1(4)
C24 C25 C26 122.9(4)
C24 C25 H25 118.5
C26 C25 H25 118.5
C25 C26 C27 119.1(4)
C25 C26 C30 118.8(4)
C27 C26 C30 122.0(4)
C22 C27 C26 119.1(4)
C22 C27 C31 119.0(4)
C26 C27 C31 121.7(4)
N4 C28 O2 117.3(3)
N4 C28 C23 120.2(4)
O2 C28 C23 122.3(3)
C24 C29 H29A 109.5
C24 C29 H29B 109.5
H29A C29 H29B 109.5
C24 C29 H29C 109.5
H29A C29 H29C 109.5
H29B C29 H29C 109.5
C26 C30 H30A 109.5
C26 C30 H30B 109.5
H30A C30 H30B 109.5
C26 C30 H30C 109.5
H30A C30 H30C 109.5
H30B C30 H30C 109.5
N5 C31 C27 112.9(4)
N5 C31 H31A 109.0
C27 C31 H31A 109.0
N5 C31 H31B 109.0
C27 C31 H31B 109.0
H31A C31 H31B 107.8
O2 C32 C33 104.1(3)
O2 C32 H32A 110.9
C33 C32 H32A 110.9
O2 C32 H32B 110.9
C33 C32 H32B 110.9
H32A C32 H32B 108.9
N4 C33 C35 112.1(3)
N4 C33 C32 102.4(3)
C35 C33 C32 114.7(4)
N4 C33 H33 109.1
C35 C33 H33 109.1
C32 C33 H33 109.1
C35 C34 H34A 109.5
C35 C34 H34B 109.5
H34A C34 H34B 109.5
C35 C34 H34C 109.5
H34A C34 H34C 109.5
H34B C34 H34C 109.5
C33 C35 C34 109.8(4)
C33 C35 C36 113.1(4)
C34 C35 C36 109.9(4)
C33 C35 H35 108.0
C34 C35 H35 108.0
C36 C35 H35 108.0
C35 C36 H36A 109.5
C35 C36 H36B 109.5
H36A C36 H36B 109.5
C35 C36 H36C 109.5
H36A C36 H36C 109.5
H36B C36 H36C 109.5
N5 C37 N6 104.2(3)
N5 C37 Rh2 123.3(3)
N6 C37 Rh2 132.3(3)
C39 C38 N6 106.9(4)
C39 C38 H38 126.5
N6 C38 H38 126.5
C38 C39 N5 107.7(4)
C38 C39 H39 126.2
N5 C39 H39 126.2
C41 C40 H40A 109.5
C41 C40 H40B 109.5
H40A C40 H40B 109.5
C41 C40 H40C 109.5
H40A C40 H40C 109.5
H40B C40 H40C 109.5
N6 C41 C40 111.5(4)
N6 C41 C42 109.0(3)
C40 C41 C42 111.5(4)
N6 C41 H41 108.3
C40 C41 H41 108.3
C42 C41 H41 108.3
C41 C42 H42A 109.5
C41 C42 H42B 109.5
H42A C42 H42B 109.5
C41 C42 H42C 109.5
H42A C42 H42C 109.5
H42B C42 H42C 109.5
C44 C43 H43A 109.5
C44 C43 H43B 109.5
H43A C43 H43B 109.5
C44 C43 H43C 109.5
H43A C43 H43C 109.5
H43B C43 H43C 109.5
C43 C44 C45 117.9(7)
C43 C44 H44A 107.8
C45 C44 H44A 107.8
C43 C44 H44B 107.8
C45 C44 H44B 107.8
H44A C44 H44B 107.2
C46 C45 C44 118.1(6)
C46 C45 H45A 107.8
C44 C45 H45A 107.8
C46 C45 H45B 107.8
C44 C45 H45B 107.8
H45A C45 H45B 107.1
C45 C46 C47 115.6(6)
C45 C46 H46A 108.4
C47 C46 H46A 108.4
C45 C46 H46B 108.4
C47 C46 H46B 108.4
H46A C46 H46B 107.4
C48 C47 C46 114.8(6)
C48 C47 H47A 108.6
C46 C47 H47A 108.6
C48 C47 H47B 108.6
C46 C47 H47B 108.6
H47A C47 H47B 107.5
C47 C48 H48A 109.5
C47 C48 H48B 109.5
H48A C48 H48B 109.5
C47 C48 H48C 109.5
H48A C48 H48C 109.5
H48B C48 H48C 109.5
Rh1 Cl2 Rh2 98.29(3)
Rh2 Cl4 Rh1 95.86(3)
C7 N1 C12 108.4(4)
C7 N1 Rh1 112.2(3)
C12 N1 Rh1 138.2(3)
C16 N2 C18 110.8(3)
C16 N2 C10 125.4(3)
C18 N2 C10 123.8(3)
C16 N3 C17 110.4(3)
C16 N3 C20 126.2(3)
C17 N3 C20 123.1(3)
C28 N4 C33 108.3(3)
C28 N4 Rh2 107.8(3)
C33 N4 Rh2 132.5(3)
C37 N5 C39 110.7(3)
C37 N5 C31 124.5(4)
C39 N5 C31 124.7(3)
C37 N6 C38 110.6(3)
C37 N6 C41 127.1(3)
C38 N6 C41 121.7(3)
C7 O1 C11 104.6(3)
C28 O2 C32 104.8(3)
C16 Rh1 C1 91.71(16)
C16 Rh1 N1 169.38(15)
C1 Rh1 N1 80.72(15)
C16 Rh1 Cl1 86.21(12)
C1 Rh1 Cl1 90.99(12)
N1 Rh1 Cl1 86.49(10)
C16 Rh1 Cl2 91.60(12)
C1 Rh1 Cl2 86.76(12)
N1 Rh1 Cl2 95.37(10)
Cl1 Rh1 Cl2 176.82(3)
C16 Rh1 Cl4 98.61(11)
C1 Rh1 Cl4 164.57(11)
N1 Rh1 Cl4 90.35(9)
Cl1 Rh1 Cl4 101.06(3)
Cl2 Rh1 Cl4 81.54(3)
C37 Rh2 C22 90.27(17)
C37 Rh2 N4 166.19(14)
C22 Rh2 N4 79.94(15)
C37 Rh2 Cl3 87.59(12)
C22 Rh2 Cl3 89.84(12)
N4 Rh2 Cl3 82.70(9)
C37 Rh2 Cl4 92.98(12)
C22 Rh2 Cl4 92.18(11)
N4 Rh2 Cl4 97.08(9)
Cl3 Rh2 Cl4 177.90(4)
C37 Rh2 Cl2 97.73(12)
C22 Rh2 Cl2 170.98(11)
N4 Rh2 Cl2 92.84(9)
Cl3 Rh2 Cl2 94.64(3)
Cl4 Rh2 Cl2 83.28(3)

loop_
_geom_bond_atom_site_label_1
_geom_bond_atom_site_label_2
_geom_bond_distance
C1 C6 1.392(6)
C1 C2 1.412(6)
C1 Rh1 1.979(4)
C2 C3 1.404(6)
C2 C7 1.463(6)
C3 C4 1.393(6)
C3 C8 1.510(7)
C4 C5 1.387(6)
C4 H4 0.95
C5 C6 1.402(6)
C5 C9 1.515(6)
C6 C10 1.515(6)
C7 N1 1.282(5)
C7 O1 1.343(5)
C8 H8A 0.98
C8 H8B 0.98
C8 H8C 0.98
C9 H9A 0.98
C9 H9B 0.98
C9 H9C 0.98
C10 N2 1.467(5)
C10 H10A 0.99
C10 H10B 0.99
C11 O1 1.475(5)
C11 C12 1.518(7)
C11 H11A 0.99
C11 H11B 0.99
C12 N1 1.479(5)
C12 C14 1.540(6)
C12 H12 1.0
C13 C14 1.532(6)
C13 H13A 0.98
C13 H13B 0.98
C13 H13C 0.98
C14 C15 1.522(6)
C14 H14 1.0
C15 H15A 0.98
C15 H15B 0.98
C15 H15C 0.98
C16 N2 1.351(5)
C16 N3 1.354(5)
C16 Rh1 1.975(4)
C17 C18 1.337(6)
C17 N3 1.394(5)
C17 H17 0.95
C18 N2 1.386(5)
C18 H18 0.95
C19 C20 1.528(6)
C19 H19A 0.98
C19 H19B 0.98
C19 H19C 0.98
C20 N3 1.479(5)
C20 C21 1.509(6)
C20 H20 1.0
C21 H21A 0.98
C21 H21B 0.98
C21 H21C 0.98
C22 C27 1.395(6)
C22 C23 1.401(6)
C22 Rh2 1.988(4)
C23 C24 1.408(6)
C23 C28 1.459(5)
C24 C25 1.380(6)
C24 C29 1.507(6)
C25 C26 1.398(7)
C25 H25 0.95
C26 C27 1.405(6)
C26 C30 1.508(6)
C27 C31 1.506(6)
C28 N4 1.279(5)
C28 O2 1.353(5)
C29 H29A 0.98
C29 H29B 0.98
C29 H29C 0.98
C30 H30A 0.98
C30 H30B 0.98
C30 H30C 0.98
C31 N5 1.461(5)
C31 H31A 0.99
C31 H31B 0.99
C32 O2 1.465(5)
C32 C33 1.540(6)
C32 H32A 0.99
C32 H32B 0.99
C33 N4 1.471(5)
C33 C35 1.532(6)
C33 H33 1.0
C34 C35 1.533(6)
C34 H34A 0.98
C34 H34B 0.98
C34 H34C 0.98
C35 C36 1.539(7)
C35 H35 1.0
C36 H36A 0.98
C36 H36B 0.98
C36 H36C 0.98
C37 N5 1.363(5)
C37 N6 1.365(5)
C37 Rh2 1.976(4)
C38 C39 1.327(6)
C38 N6 1.392(5)
C38 H38 0.95
C39 N5 1.382(6)
C39 H39 0.95
C40 C41 1.498(6)
C40 H40A 0.98
C40 H40B 0.98
C40 H40C 0.98
C41 N6 1.487(5)
C41 C42 1.528(6)
C41 H41 1.0
C42 H42A 0.98
C42 H42B 0.98
C42 H42C 0.98
C43 C44 1.469(13)
C43 H43A 0.98
C43 H43B 0.98
C43 H43C 0.98
C44 C45 1.511(12)
C44 H44A 0.99
C44 H44B 0.99
C45 C46 1.496(12)
C45 H45A 0.99
C45 H45B 0.99
C46 C47 1.501(11)
C46 H46A 0.99
C46 H46B 0.99
C47 C48 1.474(12)
C47 H47A 0.99
C47 H47B 0.99
C48 H48A 0.98
C48 H48B 0.98
C48 H48C 0.98
Cl1 Rh1 2.3284(10)
Cl2 Rh1 2.3716(10)
Cl2 Rh2 2.5275(9)
Cl3 Rh2 2.3347(10)
Cl4 Rh2 2.3760(10)
Cl4 Rh1 2.6131(10)
N1 Rh1 2.097(3)
N4 Rh2 2.143(3)
